data_4121123
loop_
_publ_author_name
'Yi Zhu'
'Panchao Yin'
'Fengping Xiao'
'Dong Li'
'Emily Bitterlich'
'Zicheng Xiao'
'Jin Zhang'
'Jian Hao'
'Tianbo Liu'
'Yuan Wang'
'Yongge Wei'

_publ_section_title
;
 Bottom-Up Construction of POM-Based Macrostructures: Coordination
 Assembled Paddle-Wheel Macroclusters and Their Vesicle-like
 Supramolecular Aggregation in Solution
;
_journal_name_full 'Journal of the American Chemical Society'
_journal_page_first 17155
_journal_page_last 17160
_journal_paper_doi 10.1021/ja408228b
_journal_volume 135
_journal_year 2013
_chemical_formula_sum 'C39 H75 Mo6 N3 O20'
_chemical_formula_weight 1481.66
_chemical_name_systematic
; 
 ? 
;
_space_group_IT_number 14
_symmetry_cell_setting monoclinic
_symmetry_space_group_name_Hall '-P 2yn'
_symmetry_space_group_name_H-M 'P 1 21/n 1'
_atom_sites_solution_hydrogens geom
_atom_sites_solution_primary direct
_atom_sites_solution_secondary difmap
_audit_creation_method SHELXL-97
_cell_angle_alpha 90.00
_cell_angle_beta 105.85(3)
_cell_angle_gamma 90.00
_cell_formula_units_Z 4
_cell_length_a 17.685(4)
_cell_length_b 15.242(3)
_cell_length_c 20.150(4)
_cell_measurement_reflns_used 1826
_cell_measurement_temperature 293(2)
_cell_measurement_theta_max 27.76
_cell_measurement_theta_min 3.03
_cell_volume 5225(2)
_computing_cell_refinement 'Rigaku RAPID AUTO Ver2.30'
_computing_data_collection 'Rigaku RAPID AUTO Ver2.30'
_computing_data_reduction 'Rigaku RAPID AUTO Ver2.30'
_computing_molecular_graphics 'Bruker SHELXTL'
_computing_publication_material 'Bruker SHELXTL'
_computing_structure_refinement 'SHELXL-97 (Sheldrick, 1997)'
_computing_structure_solution 'SHELXS-97 (Sheldrick, 1990)'
_diffrn_ambient_temperature 293(2)
_diffrn_detector_area_resol_mean '100x100 micron'
_diffrn_measured_fraction_theta_full 0.997
_diffrn_measured_fraction_theta_max 0.997
_diffrn_measurement_device_type 'Rigaku RAXIS-RAPID'
_diffrn_measurement_method Oscillation
_diffrn_radiation_monochromator graphite
_diffrn_radiation_source 'fine-focus sealed tube'
_diffrn_radiation_type MoK\a
_diffrn_radiation_wavelength 0.71073
_diffrn_reflns_av_R_equivalents 0.0499
_diffrn_reflns_av_sigmaI/netI 0.0467
_diffrn_reflns_limit_h_max 21
_diffrn_reflns_limit_h_min -21
_diffrn_reflns_limit_k_max 18
_diffrn_reflns_limit_k_min -18
_diffrn_reflns_limit_l_max 24
_diffrn_reflns_limit_l_min -24
_diffrn_reflns_number 42209
_diffrn_reflns_theta_full 26.00
_diffrn_reflns_theta_max 26.00
_diffrn_reflns_theta_min 3.03
_exptl_absorpt_coefficient_mu 1.470
_exptl_absorpt_correction_T_max 0.5908
_exptl_absorpt_correction_T_min 0.5268
_exptl_absorpt_correction_type multi-scan
_exptl_crystal_colour orange
_exptl_crystal_density_diffrn 1.884
_exptl_crystal_description block
_exptl_crystal_F_000 2968
_exptl_crystal_size_max 0.5
_exptl_crystal_size_mid 0.5
_exptl_crystal_size_min 0.4
_refine_diff_density_max 0.950
_refine_diff_density_min -1.034
_refine_diff_density_rms 0.104
_refine_ls_extinction_method none
_refine_ls_goodness_of_fit_ref 1.075
_refine_ls_hydrogen_treatment constr
_refine_ls_matrix_type full
_refine_ls_number_parameters 613
_refine_ls_number_reflns 10225
_refine_ls_number_restraints 81
_refine_ls_restrained_S_all 1.111
_refine_ls_R_factor_all 0.0486
_refine_ls_R_factor_gt 0.0369
_refine_ls_shift/su_max 0.002
_refine_ls_shift/su_mean 0.000
_refine_ls_structure_factor_coef Fsqd
_refine_ls_weighting_details 'calc w=1/[\s^2^(Fo^2^)+(0.0582P)^2^+0.1599P] where P=(Fo^2^+2Fc^2^)/3'
_refine_ls_weighting_scheme calc
_refine_ls_wR_factor_gt 0.1016
_refine_ls_wR_factor_ref 0.1082
_reflns_number_gt 8043
_reflns_number_total 10225
_reflns_threshold_expression >2sigma(I)
_cod_data_source_file ja408228b_si_002_1.cif
_cod_data_source_block Compound-1
_cod_original_cell_volume 5224.7(20)
_cod_database_code 4121123

loop_
_symmetry_equiv_pos_as_xyz
'x, y, z'
'-x+1/2, y+1/2, -z+1/2'
'-x, -y, -z'
'x-1/2, -y-1/2, z-1/2'

loop_
_atom_site_label
_atom_site_type_symbol
_atom_site_fract_x
_atom_site_fract_y
_atom_site_fract_z
_atom_site_U_iso_or_equiv
_atom_site_adp_type
_atom_site_occupancy
_atom_site_symmetry_multiplicity
_atom_site_calc_flag
_atom_site_refinement_flags
Mo1 Mo 1.04531(2) 0.36557(3) 0.269099(17) 0.03644(11) Uani 1 1 d .
Mo2 Mo 0.97556(2) 0.09588(3) 0.179113(19) 0.04190(11) Uani 1 1 d .
Mo3 Mo 0.96505(2) 0.29477(3) 0.118521(17) 0.04182(11) Uani 1 1 d .
Mo4 Mo 1.05835(2) 0.17007(3) 0.331958(17) 0.04223(11) Uani 1 1 d .
Mo5 Mo 1.13257(2) 0.21603(3) 0.204928(19) 0.04472(12) Uani 1 1 d .
Mo6 Mo 0.88997(2) 0.24796(3) 0.244509(19) 0.04053(11) Uani 1 1 d .
O1 O 1.01105(13) 0.23437(17) 0.22532(11) 0.0290(6) Uani 1 1 d .
O2 O 0.9525(2) -0.0027(2) 0.14560(18) 0.0619(9) Uani 1 1 d .
O3 O 0.9299(2) 0.3372(2) 0.04090(15) 0.0608(9) Uani 1 1 d .
O4 O 1.0922(2) 0.1241(3) 0.40867(15) 0.0645(10) Uani 1 1 d .
O5 O 1.22087(18) 0.2045(3) 0.19085(18) 0.0676(11) Uani 1 1 d .
O6 O 0.80124(18) 0.2578(3) 0.25694(19) 0.0642(10) Uani 1 1 d .
O7 O 0.94981(17) 0.1934(2) 0.32693(14) 0.0442(7) Uani 1 1 d .
O8 O 1.07163(17) 0.2713(2) 0.12354(14) 0.0475(8) Uani 1 1 d .
O9 O 0.88541(16) 0.1345(2) 0.20329(16) 0.0458(7) Uani 1 1 d .
O10 O 1.02111(18) 0.0733(2) 0.27305(15) 0.0474(7) Uani 1 1 d .
O11 O 1.14647(16) 0.1701(2) 0.29448(14) 0.0473(8) Uani 1 1 d .
O12 O 0.94701(17) 0.1719(2) 0.10211(14) 0.0461(7) Uani 1 1 d .
O13 O 1.07527(17) 0.2901(2) 0.34875(13) 0.0433(7) Uani 1 1 d .
O14 O 1.13748(15) 0.3292(2) 0.24614(14) 0.0452(7) Uani 1 1 d .
O15 O 1.08094(16) 0.1101(2) 0.17245(14) 0.0474(8) Uani 1 1 d .
O16 O 0.99934(17) 0.3937(2) 0.17493(14) 0.0453(7) Uani 1 1 d .
O17 O 0.93914(16) 0.3530(2) 0.27838(14) 0.0432(7) Uani 1 1 d .
O18 O 0.87559(16) 0.2934(2) 0.15449(15) 0.0439(7) Uani 1 1 d .
O19 O 1.0467(3) 0.7035(3) 0.5538(2) 0.0883(14) Uani 1 1 d .
H19A H 1.0544 0.7375 0.5865 0.132 Uiso 1 1 calc R
O20 O 1.1502(3) 0.7669(3) 0.5316(2) 0.0890(14) Uani 1 1 d .
N1 N 1.0683(2) 0.4643(3) 0.30933(18) 0.0484(9) Uani 1 1 d .
N2 N 0.82752(17) 0.1176(2) -0.10029(16) 0.0386(8) Uani 1 1 d .
N3 N 1.2264(3) 0.4570(3) 0.8419(2) 0.0639(12) Uani 1 1 d .
C1 C 1.0733(3) 0.5302(3) 0.3598(2) 0.0500(11) Uani 1 1 d .
C2 C 1.1286(3) 0.5975(4) 0.3674(2) 0.0604(14) Uani 1 1 d .
H2A H 1.1604 0.6019 0.3375 0.072 Uiso 1 1 calc R
C3 C 1.1348(3) 0.6547(4) 0.4180(3) 0.0597(13) Uani 1 1 d .
H3B H 1.1724 0.6988 0.4238 0.072 Uiso 1 1 calc R
C4 C 1.0878(3) 0.6517(4) 0.4625(2) 0.0561(12) Uani 1 1 d .
C5 C 1.0309(3) 0.5869(4) 0.4523(3) 0.0767(18) Uani 1 1 d .
H5B H 0.9966 0.5847 0.4800 0.092 Uiso 1 1 calc R
C6 C 1.0255(3) 0.5275(4) 0.4024(3) 0.0754(18) Uani 1 1 d .
H6B H 0.9881 0.4832 0.3967 0.090 Uiso 1 1 calc R
C7 C 1.0992(3) 0.7164(4) 0.5204(3) 0.0616(14) Uani 1 1 d .
C111 C 0.7545(2) 0.1333(3) -0.0776(2) 0.0446(11) Uani 1 1 d .
H11C H 0.7229 0.1768 -0.1080 0.053 Uiso 1 1 calc R
H11D H 0.7245 0.0792 -0.0838 0.053 Uiso 1 1 calc R
C112 C 0.7661(2) 0.1635(4) -0.0049(2) 0.0491(11) Uani 1 1 d .
H11A H 0.7928 0.2197 0.0018 0.059 Uiso 1 1 calc R
H11B H 0.7983 0.1215 0.0267 0.059 Uiso 1 1 calc R
C113 C 0.6870(3) 0.1719(5) 0.0095(2) 0.0684(16) Uani 1 1 d .
H11E H 0.6541 0.2109 -0.0244 0.082 Uiso 1 1 calc R
H11F H 0.6618 0.1148 0.0043 0.082 Uiso 1 1 calc R
C114 C 0.6923(3) 0.2061(5) 0.0796(3) 0.082(2) Uani 1 1 d .
H11G H 0.6404 0.2106 0.0858 0.123 Uiso 1 1 calc R
H11H H 0.7165 0.2630 0.0850 0.123 Uiso 1 1 calc R
H11I H 0.7233 0.1668 0.1135 0.123 Uiso 1 1 calc R
C121 C 0.8784(2) 0.0474(3) -0.0575(2) 0.0448(11) Uani 1 1 d .
H12A H 0.9205 0.0341 -0.0784 0.054 Uiso 1 1 calc R
H12I H 0.9025 0.0716 -0.0121 0.054 Uiso 1 1 calc R
C122 C 0.8398(3) -0.0365(3) -0.0483(2) 0.0496(11) Uani 1 1 d .
H12B H 0.8129 -0.0606 -0.0931 0.059 Uiso 1 1 calc R
H12C H 0.8010 -0.0258 -0.0233 0.059 Uiso 1 1 calc R
C123 C 0.8997(3) -0.1011(4) -0.0092(2) 0.0571(13) Uani 1 1 d .
H12D H 0.9374 -0.1121 -0.0353 0.069 Uiso 1 1 calc R
H12E H 0.9278 -0.0749 0.0344 0.069 Uiso 1 1 calc R
C124 C 0.8661(4) -0.1868(4) 0.0049(3) 0.0832(19) Uani 1 1 d .
H12F H 0.9077 -0.2241 0.0305 0.125 Uiso 1 1 calc R
H12G H 0.8399 -0.2146 -0.0380 0.125 Uiso 1 1 calc R
H12H H 0.8291 -0.1769 0.0313 0.125 Uiso 1 1 calc R
C131 C 0.8011(2) 0.0894(3) -0.1735(2) 0.0466(11) Uani 1 1 d .
H13A H 0.7538 0.1220 -0.1956 0.056 Uiso 1 1 calc R
H13I H 0.7867 0.0280 -0.1743 0.056 Uiso 1 1 calc R
C132 C 0.8582(3) 0.1001(4) -0.2167(2) 0.0535(12) Uani 1 1 d .
H13B H 0.8732 0.1613 -0.2170 0.064 Uiso 1 1 calc R
H13C H 0.9052 0.0661 -0.1966 0.064 Uiso 1 1 calc R
C133 C 0.8223(3) 0.0703(4) -0.2885(2) 0.0655(15) Uani 1 1 d .
H13D H 0.8185 0.0068 -0.2888 0.079 Uiso 1 1 calc R
H13E H 0.7694 0.0936 -0.3041 0.079 Uiso 1 1 calc R
C134 C 0.8665(4) 0.0971(5) -0.3377(3) 0.090(2) Uani 1 1 d .
H13F H 0.8406 0.0750 -0.3828 0.135 Uiso 1 1 calc R
H13G H 0.9189 0.0738 -0.3230 0.135 Uiso 1 1 calc R
H13H H 0.8689 0.1600 -0.3393 0.135 Uiso 1 1 calc R
C141 C 0.8765(2) 0.1993(3) -0.0913(2) 0.0453(10) Uani 1 1 d D
H14A H 0.8939 0.2129 -0.0424 0.054 Uiso 1 1 calc R
H14B H 0.9230 0.1870 -0.1064 0.054 Uiso 1 1 calc R
C142 C 0.8379(3) 0.2781(4) -0.1282(3) 0.0591(13) Uani 1 1 d D
H14C H 0.8022 0.3028 -0.1042 0.071 Uiso 1 1 calc R
H14D H 0.8076 0.2621 -0.1744 0.071 Uiso 1 1 calc R
C143 C 0.8994(3) 0.3452(4) -0.1321(3) 0.0744(16) Uani 1 1 d D
H14E H 0.9374 0.3186 -0.1527 0.089 Uiso 1 1 calc R
H14F H 0.9270 0.3641 -0.0858 0.089 Uiso 1 1 calc R
C144 C 0.8623(5) 0.4242(5) -0.1745(3) 0.111(3) Uani 1 1 d D
H14G H 0.9024 0.4664 -0.1753 0.167 Uiso 1 1 calc R
H14H H 0.8245 0.4503 -0.1543 0.167 Uiso 1 1 calc R
H14I H 0.8367 0.4059 -0.2208 0.167 Uiso 1 1 calc R
C211 C 1.1918(3) 0.4930(4) 0.8974(3) 0.0730(16) Uani 1 1 d U
H21A H 1.2083 0.5535 0.9064 0.088 Uiso 1 1 calc R
H21B H 1.1349 0.4927 0.8800 0.088 Uiso 1 1 calc R
C212 C 1.2146(5) 0.4433(6) 0.9640(3) 0.107(2) Uani 1 1 d U
H21C H 1.2018 0.3818 0.9548 0.129 Uiso 1 1 calc R
H21D H 1.2710 0.4478 0.9837 0.129 Uiso 1 1 calc R
C213 C 1.1745(4) 0.4761(6) 1.0145(3) 0.110(3) Uani 1 1 d DU
H21E H 1.1769 0.5397 1.0156 0.133 Uiso 1 1 calc R
H21F H 1.2019 0.4547 1.0601 0.133 Uiso 1 1 calc R
C214 C 1.0906(5) 0.4479(6) 0.9978(5) 0.150(4) Uani 1 1 d DU
H21G H 1.0665 0.4724 1.0309 0.225 Uiso 1 1 calc R
H21H H 1.0880 0.3850 0.9992 0.225 Uiso 1 1 calc R
H21I H 1.0633 0.4681 0.9525 0.225 Uiso 1 1 calc R
C221 C 1.3132(3) 0.4533(4) 0.8666(3) 0.0708(17) Uani 1 1 d .
H22A H 1.3330 0.4306 0.8295 0.085 Uiso 1 1 calc R
H22B H 1.3276 0.4117 0.9044 0.085 Uiso 1 1 calc R
C222 C 1.3537(3) 0.5380(5) 0.8904(3) 0.0792(18) Uani 1 1 d .
H22C H 1.3338 0.5826 0.8557 0.095 Uiso 1 1 calc R
H22D H 1.3417 0.5561 0.9325 0.095 Uiso 1 1 calc R
C223 C 1.4391(4) 0.5312(6) 0.9030(4) 0.102(2) Uani 1 1 d .
H22E H 1.4510 0.5182 0.8598 0.122 Uiso 1 1 calc R
H22F H 1.4581 0.4826 0.9342 0.122 Uiso 1 1 calc R
C224 C 1.4818(5) 0.6121(7) 0.9330(4) 0.127(3) Uani 1 1 d .
H22G H 1.5351 0.6029 0.9421 0.190 Uiso 1 1 calc R
H22H H 1.4696 0.6260 0.9732 0.190 Uiso 1 1 calc R
H22I H 1.4672 0.6576 0.9021 0.190 Uiso 1 1 calc R
C231 C 1.2009(4) 0.5167(4) 0.7818(3) 0.0735(17) Uani 1 1 d U
H23A H 1.2166 0.5761 0.7968 0.088 Uiso 1 1 calc R
H23B H 1.1440 0.5157 0.7656 0.088 Uiso 1 1 calc R
C232 C 1.2343(5) 0.4939(5) 0.7219(3) 0.112(3) Uani 1 1 d DU
H23H H 1.2912 0.4978 0.7372 0.134 Uiso 1 1 calc R
H23I H 1.2205 0.4338 0.7079 0.134 Uiso 1 1 calc R
C233 C 1.2051(4) 0.5518(5) 0.6625(3) 0.100(2) Uani 1 1 d DU
H23C H 1.2118 0.6121 0.6785 0.120 Uiso 1 1 calc R
H23D H 1.1492 0.5416 0.6437 0.120 Uiso 1 1 calc R
C234 C 1.2434(4) 0.5413(5) 0.6068(3) 0.104(2) Uani 1 1 d DU
H23E H 1.2215 0.5826 0.5706 0.157 Uiso 1 1 calc R
H23F H 1.2349 0.4827 0.5887 0.157 Uiso 1 1 calc R
H23G H 1.2988 0.5518 0.6245 0.157 Uiso 1 1 calc R
C241 C 1.1965(5) 0.3648(5) 0.8222(5) 0.114(2) Uani 1 1 d DU
H24A H 1.2183 0.3445 0.7856 0.137 Uiso 1 1 calc R
H24B H 1.2169 0.3269 0.8617 0.137 Uiso 1 1 calc R
C242 C 1.1081(6) 0.3537(6) 0.7984(6) 0.146(2) Uani 1 1 d DU
C243 C 1.1032(6) 0.2517(7) 0.7884(6) 0.174(3) Uani 1 1 d DU
H24C H 1.1482 0.2297 0.7749 0.208 Uiso 1 1 calc R
H24D H 1.1007 0.2225 0.8306 0.208 Uiso 1 1 calc R
C244 C 1.0299(7) 0.2382(9) 0.7330(6) 0.249(5) Uani 1 1 d DU
H24E H 1.0411 0.2095 0.6966 0.324 Uiso 1 1 calc R
H24F H 1.0073 0.2916 0.7183 0.324 Uiso 1 1 calc R
H24G H 0.9955 0.2049 0.7495 0.324 Uiso 1 1 calc R

loop_
_atom_site_aniso_label
_atom_site_aniso_U_11
_atom_site_aniso_U_22
_atom_site_aniso_U_33
_atom_site_aniso_U_23
_atom_site_aniso_U_13
_atom_site_aniso_U_12
Mo1 0.04161(19) 0.0311(2) 0.03622(18) -0.01046(14) 0.00993(15) -0.00817(15)
Mo2 0.0449(2) 0.0327(3) 0.0446(2) -0.01323(16) 0.00631(17) -0.00098(16)
Mo3 0.0480(2) 0.0441(3) 0.02941(18) -0.00162(15) 0.00393(16) -0.00273(17)
Mo4 0.0503(2) 0.0418(3) 0.03232(18) 0.00019(15) 0.00734(16) 0.00076(17)
Mo5 0.03240(19) 0.0594(3) 0.0447(2) -0.01299(18) 0.01447(16) 0.00016(17)
Mo6 0.03281(18) 0.0398(3) 0.0526(2) -0.00695(17) 0.01787(17) -0.00276(15)
O1 0.0292(13) 0.0297(16) 0.0286(12) -0.0059(11) 0.0086(11) -0.0015(11)
O2 0.069(2) 0.038(2) 0.070(2) -0.0197(17) 0.0043(18) -0.0030(17)
O3 0.077(2) 0.058(3) 0.0384(16) 0.0045(15) -0.0001(16) 0.0007(19)
O4 0.087(2) 0.063(3) 0.0378(16) 0.0062(16) 0.0069(17) -0.001(2)
O5 0.0391(16) 0.102(3) 0.066(2) -0.016(2) 0.0214(16) 0.0061(18)
O6 0.0439(18) 0.065(3) 0.092(3) -0.005(2) 0.0343(18) 0.0004(16)
O7 0.0511(17) 0.044(2) 0.0429(15) -0.0019(13) 0.0215(14) -0.0042(14)
O8 0.0496(17) 0.062(2) 0.0346(14) -0.0052(14) 0.0181(13) -0.0045(15)
O9 0.0379(15) 0.037(2) 0.0619(18) -0.0106(14) 0.0131(14) -0.0117(13)
O10 0.0582(18) 0.033(2) 0.0475(16) -0.0008(13) 0.0085(14) 0.0026(14)
O11 0.0386(15) 0.058(2) 0.0405(15) -0.0069(14) 0.0032(13) 0.0102(14)
O12 0.0487(16) 0.048(2) 0.0344(14) -0.0145(13) -0.0005(13) -0.0021(14)
O13 0.0496(16) 0.046(2) 0.0317(13) -0.0099(13) 0.0071(13) -0.0045(14)
O14 0.0350(14) 0.056(2) 0.0446(15) -0.0126(14) 0.0114(13) -0.0132(14)
O15 0.0464(16) 0.053(2) 0.0421(15) -0.0174(14) 0.0108(13) 0.0112(14)
O16 0.0568(17) 0.036(2) 0.0404(15) 0.0009(13) 0.0086(14) -0.0076(14)
O17 0.0431(15) 0.040(2) 0.0493(16) -0.0117(13) 0.0171(14) 0.0002(13)
O18 0.0354(14) 0.041(2) 0.0483(16) -0.0034(14) 0.0002(13) 0.0044(13)
O19 0.105(3) 0.100(4) 0.072(2) -0.039(2) 0.044(2) -0.012(3)
O20 0.107(3) 0.076(3) 0.086(3) -0.047(2) 0.030(3) -0.032(3)
N1 0.056(2) 0.037(2) 0.047(2) -0.0131(17) 0.0059(18) -0.0115(18)
N2 0.0297(16) 0.045(2) 0.0388(17) -0.0050(15) 0.0048(14) 0.0053(15)
N3 0.081(3) 0.053(3) 0.064(2) 0.005(2) 0.032(2) 0.030(2)
C1 0.056(3) 0.044(3) 0.049(2) -0.011(2) 0.013(2) -0.010(2)
C2 0.059(3) 0.067(4) 0.057(3) -0.013(3) 0.019(2) -0.007(3)
C3 0.064(3) 0.049(4) 0.067(3) -0.012(3) 0.018(3) -0.013(3)
C4 0.063(3) 0.051(3) 0.054(3) -0.013(2) 0.016(2) -0.005(2)
C5 0.085(4) 0.084(5) 0.069(3) -0.019(3) 0.035(3) -0.020(3)
C6 0.089(4) 0.082(5) 0.064(3) -0.032(3) 0.036(3) -0.038(3)
C7 0.070(3) 0.056(4) 0.057(3) -0.010(3) 0.014(3) -0.001(3)
C111 0.034(2) 0.050(3) 0.047(2) -0.005(2) 0.0064(18) 0.0042(19)
C112 0.043(2) 0.056(3) 0.045(2) -0.007(2) 0.007(2) 0.004(2)
C113 0.052(3) 0.101(5) 0.052(3) -0.004(3) 0.013(2) 0.014(3)
C114 0.069(4) 0.110(6) 0.072(4) -0.020(4) 0.026(3) 0.009(4)
C121 0.036(2) 0.052(3) 0.041(2) -0.002(2) 0.0027(18) 0.011(2)
C122 0.051(2) 0.052(3) 0.047(2) -0.003(2) 0.017(2) 0.007(2)
C123 0.069(3) 0.058(4) 0.040(2) -0.002(2) 0.007(2) 0.020(3)
C124 0.124(5) 0.061(5) 0.076(4) 0.011(3) 0.048(4) 0.019(4)
C131 0.038(2) 0.055(3) 0.042(2) -0.011(2) 0.0012(18) 0.004(2)
C132 0.058(3) 0.053(3) 0.051(2) -0.005(2) 0.017(2) 0.009(2)
C133 0.069(3) 0.084(5) 0.042(2) -0.007(3) 0.013(2) 0.013(3)
C134 0.111(5) 0.101(6) 0.061(3) 0.007(3) 0.029(4) 0.018(4)
C141 0.037(2) 0.044(3) 0.051(2) -0.007(2) 0.0051(19) -0.0020(19)
C142 0.060(3) 0.052(4) 0.062(3) -0.008(2) 0.011(2) -0.001(3)
C143 0.090(4) 0.064(4) 0.071(3) 0.005(3) 0.025(3) -0.016(3)
C144 0.174(8) 0.074(6) 0.085(5) 0.007(4) 0.032(5) -0.025(5)
C211 0.092(4) 0.064(4) 0.074(3) 0.001(3) 0.041(3) 0.031(3)
C212 0.145(5) 0.107(6) 0.088(4) 0.028(4) 0.064(4) 0.054(5)
C213 0.143(5) 0.120(7) 0.090(4) 0.022(4) 0.066(5) 0.042(5)
C214 0.170(7) 0.101(8) 0.221(10) -0.018(7) 0.125(8) -0.003(6)
C221 0.083(4) 0.068(5) 0.068(3) 0.017(3) 0.032(3) 0.037(3)
C222 0.086(4) 0.069(5) 0.088(4) -0.001(3) 0.031(4) 0.021(3)
C223 0.092(5) 0.110(7) 0.103(5) -0.015(5) 0.027(4) 0.011(5)
C224 0.108(6) 0.158(10) 0.129(7) -0.028(6) 0.058(5) -0.014(6)
C231 0.092(4) 0.070(4) 0.061(3) 0.010(3) 0.026(3) 0.041(3)
C232 0.156(6) 0.113(6) 0.075(4) 0.014(4) 0.047(4) 0.067(5)
C233 0.114(5) 0.115(6) 0.083(4) 0.018(4) 0.047(4) 0.050(4)
C234 0.131(6) 0.103(7) 0.091(4) 0.006(4) 0.052(5) 0.017(5)
C241 0.133(4) 0.086(5) 0.145(5) -0.025(4) 0.074(5) 0.015(4)
C242 0.139(4) 0.118(5) 0.187(5) -0.031(5) 0.052(5) -0.002(4)
C243 0.168(6) 0.122(5) 0.219(7) -0.039(6) 0.033(5) -0.014(4)
C244 0.227(9) 0.186(9) 0.282(11) -0.075(8) -0.019(7) -0.028(7)

loop_
_atom_type_symbol
_atom_type_description
_atom_type_scat_dispersion_real
_atom_type_scat_dispersion_imag
_atom_type_scat_source
C C 0.0033 0.0016 'International Tables Vol C Tables 4.2.6.8 and 6.1.1.4'
H H 0.0000 0.0000 'International Tables Vol C Tables 4.2.6.8 and 6.1.1.4'
N N 0.0061 0.0033 'International Tables Vol C Tables 4.2.6.8 and 6.1.1.4'
O O 0.0106 0.0060 'International Tables Vol C Tables 4.2.6.8 and 6.1.1.4'
Mo Mo -1.6832 0.6857 'International Tables Vol C Tables 4.2.6.8 and 6.1.1.4'

loop_
_geom_angle_atom_site_label_1
_geom_angle_atom_site_label_2
_geom_angle_atom_site_label_3
_geom_angle
N1 Mo1 O14 105.35(15)
N1 Mo1 O16 104.92(16)
O14 Mo1 O16 89.10(13)
N1 Mo1 O13 98.94(16)
O14 Mo1 O13 88.25(13)
O16 Mo1 O13 155.84(13)
N1 Mo1 O17 98.79(15)
O14 Mo1 O17 155.67(13)
O16 Mo1 O17 87.55(13)
O13 Mo1 O17 85.07(13)
N1 Mo1 O1 174.54(14)
O14 Mo1 O1 78.32(11)
O16 Mo1 O1 78.97(11)
O13 Mo1 O1 76.97(11)
O17 Mo1 O1 77.39(10)
N1 Mo1 Mo3 137.94(13)
O14 Mo1 Mo3 81.77(9)
O16 Mo1 Mo3 33.04(10)
O13 Mo1 Mo3 122.93(9)
O17 Mo1 Mo3 82.34(9)
O1 Mo1 Mo3 45.96(6)
N1 Mo1 Mo6 130.59(12)
O14 Mo1 Mo6 123.85(9)
O16 Mo1 Mo6 81.75(9)
O13 Mo1 Mo6 79.85(9)
O17 Mo1 Mo6 31.86(9)
O1 Mo1 Mo6 45.54(6)
Mo3 Mo1 Mo6 61.33(2)
N1 Mo1 Mo5 137.59(12)
O14 Mo1 Mo5 32.33(9)
O16 Mo1 Mo5 83.09(10)
O13 Mo1 Mo5 81.88(9)
O17 Mo1 Mo5 123.37(9)
O1 Mo1 Mo5 45.99(6)
Mo3 Mo1 Mo5 60.793(19)
Mo6 Mo1 Mo5 91.53(2)
O2 Mo2 O10 103.62(17)
O2 Mo2 O9 104.94(15)
O10 Mo2 O9 87.53(14)
O2 Mo2 O12 103.94(16)
O10 Mo2 O12 152.30(14)
O9 Mo2 O12 88.04(13)
O2 Mo2 O15 102.15(15)
O10 Mo2 O15 86.20(13)
O9 Mo2 O15 152.91(13)
O12 Mo2 O15 85.41(13)
O2 Mo2 O1 178.47(13)
O10 Mo2 O1 76.57(11)
O9 Mo2 O1 76.57(10)
O12 Mo2 O1 75.80(11)
O15 Mo2 O1 76.34(11)
O3 Mo3 O16 103.54(16)
O3 Mo3 O8 103.68(15)
O16 Mo3 O8 88.14(14)
O3 Mo3 O18 103.14(15)
O16 Mo3 O18 86.74(13)
O8 Mo3 O18 153.16(12)
O3 Mo3 O12 102.59(16)
O16 Mo3 O12 153.85(13)
O8 Mo3 O12 86.59(14)
O18 Mo3 O12 86.50(13)
O3 Mo3 O1 178.71(15)
O16 Mo3 O1 77.32(11)
O8 Mo3 O1 77.27(10)
O18 Mo3 O1 75.91(10)
O12 Mo3 O1 76.54(11)
O3 Mo3 Mo1 136.81(13)
O16 Mo3 Mo1 33.28(9)
O8 Mo3 Mo1 80.46(9)
O18 Mo3 Mo1 80.86(9)
O12 Mo3 Mo1 120.59(9)
O1 Mo3 Mo1 44.06(7)
O4 Mo4 O13 104.28(16)
O4 Mo4 O10 103.33(17)
O13 Mo4 O10 152.38(13)
O4 Mo4 O11 104.10(16)
O13 Mo4 O11 87.94(13)
O10 Mo4 O11 86.20(14)
O4 Mo4 O7 103.21(15)
O13 Mo4 O7 86.36(13)
O10 Mo4 O7 86.57(13)
O11 Mo4 O7 152.67(12)
O4 Mo4 O1 179.84(17)
O13 Mo4 O1 75.62(11)
O10 Mo4 O1 76.77(11)
O11 Mo4 O1 76.02(11)
O7 Mo4 O1 76.67(10)
O5 Mo5 O15 103.75(16)
O5 Mo5 O11 103.85(16)
O15 Mo5 O11 86.45(14)
O5 Mo5 O8 103.70(15)
O15 Mo5 O8 88.45(14)
O11 Mo5 O8 152.41(12)
O5 Mo5 O14 103.65(16)
O15 Mo5 O14 152.60(11)
O11 Mo5 O14 86.61(14)
O8 Mo5 O14 85.56(14)
O5 Mo5 O1 179.00(16)
O15 Mo5 O1 77.25(10)
O11 Mo5 O1 76.10(10)
O8 Mo5 O1 76.33(10)
O14 Mo5 O1 75.36(10)
O5 Mo5 Mo1 135.77(14)
O15 Mo5 Mo1 120.49(8)
O11 Mo5 Mo1 80.23(9)
O8 Mo5 Mo1 79.12(9)
O14 Mo5 Mo1 32.12(8)
O1 Mo5 Mo1 43.24(6)
O6 Mo6 O17 103.46(16)
O6 Mo6 O18 103.06(16)
O17 Mo6 O18 87.91(13)
O6 Mo6 O7 103.37(16)
O17 Mo6 O7 87.85(14)
O18 Mo6 O7 153.50(12)
O6 Mo6 O9 102.59(16)
O17 Mo6 O9 153.95(11)
O18 Mo6 O9 86.35(13)
O7 Mo6 O9 86.07(14)
O6 Mo6 O1 178.98(14)
O17 Mo6 O1 76.96(10)
O18 Mo6 O1 76.00(10)
O7 Mo6 O1 77.55(10)
O9 Mo6 O1 76.99(10)
O6 Mo6 Mo1 136.97(13)
O17 Mo6 Mo1 33.54(8)
O18 Mo6 Mo1 80.12(9)
O7 Mo6 Mo1 81.96(9)
O9 Mo6 Mo1 120.42(8)
O1 Mo6 Mo1 43.43(6)
Mo1 O1 Mo3 89.98(10)
Mo1 O1 Mo6 91.03(9)
Mo3 O1 Mo6 90.79(9)
Mo1 O1 Mo4 91.30(8)
Mo3 O1 Mo4 178.51(12)
Mo6 O1 Mo4 89.95(8)
Mo1 O1 Mo5 90.78(8)
Mo3 O1 Mo5 89.45(8)
Mo6 O1 Mo5 178.18(13)
Mo4 O1 Mo5 89.77(9)
Mo1 O1 Mo2 179.71(11)
Mo3 O1 Mo2 90.05(8)
Mo6 O1 Mo2 89.26(8)
Mo4 O1 Mo2 88.67(9)
Mo5 O1 Mo2 88.93(8)
Mo6 O7 Mo4 115.83(13)
Mo3 O8 Mo5 116.90(13)
Mo2 O9 Mo6 117.18(14)
Mo2 O10 Mo4 117.98(17)
Mo5 O11 Mo4 118.09(14)
Mo2 O12 Mo3 117.59(14)
Mo4 O13 Mo1 116.06(14)
Mo1 O14 Mo5 115.55(14)
Mo5 O15 Mo2 117.48(14)
Mo3 O16 Mo1 113.68(16)
Mo6 O17 Mo1 114.60(14)
Mo6 O18 Mo3 117.30(14)
C7 O19 H19A 109.5
C1 N1 Mo1 158.2(3)
C131 N2 C141 112.0(3)
C131 N2 C111 106.6(3)
C141 N2 C111 110.3(3)
C131 N2 C121 109.8(3)
C141 N2 C121 106.6(3)
C111 N2 C121 111.6(3)
C221 N3 C231 110.7(4)
C221 N3 C241 107.9(5)
C231 N3 C241 110.4(6)
C221 N3 C211 110.9(4)
C231 N3 C211 106.6(4)
C241 N3 C211 110.3(5)
C6 C1 C2 119.4(4)
C6 C1 N1 120.3(4)
C2 C1 N1 120.3(4)
C3 C2 C1 118.4(4)
C3 C2 H2A 120.8
C1 C2 H2A 120.8
C2 C3 C4 122.8(5)
C2 C3 H3B 118.6
C4 C3 H3B 118.6
C3 C4 C5 118.0(5)
C3 C4 C7 120.4(5)
C5 C4 C7 121.6(5)
C6 C5 C4 119.6(5)
C6 C5 H5B 120.2
C4 C5 H5B 120.2
C5 C6 C1 121.7(5)
C5 C6 H6B 119.2
C1 C6 H6B 119.2
O20 C7 O19 128.7(5)
O20 C7 C4 121.4(5)
O19 C7 C4 109.8(5)
C112 C111 N2 116.7(3)
C112 C111 H11C 108.1
N2 C111 H11C 108.1
C112 C111 H11D 108.1
N2 C111 H11D 108.1
H11C C111 H11D 107.3
C111 C112 C113 109.2(4)
C111 C112 H11A 109.8
C113 C112 H11A 109.8
C111 C112 H11B 109.8
C113 C112 H11B 109.8
H11A C112 H11B 108.3
C114 C113 C112 113.1(4)
C114 C113 H11E 109.0
C112 C113 H11E 109.0
C114 C113 H11F 109.0
C112 C113 H11F 109.0
H11E C113 H11F 107.8
C113 C114 H11G 109.5
C113 C114 H11H 109.5
H11G C114 H11H 109.5
C113 C114 H11I 109.5
H11G C114 H11I 109.5
H11H C114 H11I 109.5
C122 C121 N2 117.3(3)
C122 C121 H12A 108.0
N2 C121 H12A 108.0
C122 C121 H12I 108.0
N2 C121 H12I 108.0
H12A C121 H12I 107.2
C121 C122 C123 110.3(4)
C121 C122 H12B 109.6
C123 C122 H12B 109.6
C121 C122 H12C 109.6
C123 C122 H12C 109.6
H12B C122 H12C 108.1
C124 C123 C122 114.4(5)
C124 C123 H12D 108.7
C122 C123 H12D 108.7
C124 C123 H12E 108.7
C122 C123 H12E 108.7
H12D C123 H12E 107.6
C123 C124 H12F 109.5
C123 C124 H12G 109.5
H12F C124 H12G 109.5
C123 C124 H12H 109.5
H12F C124 H12H 109.5
H12G C124 H12H 109.5
N2 C131 C132 117.6(3)
N2 C131 H13A 107.9
C132 C131 H13A 107.9
N2 C131 H13I 107.9
C132 C131 H13I 107.9
H13A C131 H13I 107.2
C133 C132 C131 110.8(4)
C133 C132 H13B 109.5
C131 C132 H13B 109.5
C133 C132 H13C 109.5
C131 C132 H13C 109.5
H13B C132 H13C 108.1
C134 C133 C132 114.0(5)
C134 C133 H13D 108.8
C132 C133 H13D 108.8
C134 C133 H13E 108.8
C132 C133 H13E 108.8
H13D C133 H13E 107.7
C133 C134 H13F 109.5
C133 C134 H13G 109.5
H13F C134 H13G 109.5
C133 C134 H13H 109.5
H13F C134 H13H 109.5
H13G C134 H13H 109.5
C142 C141 N2 116.2(4)
C142 C141 H14A 108.2
N2 C141 H14A 108.2
C142 C141 H14B 108.2
N2 C141 H14B 108.2
H14A C141 H14B 107.4
C141 C142 C143 109.6(4)
C141 C142 H14C 109.7
C143 C142 H14C 109.7
C141 C142 H14D 109.7
C143 C142 H14D 109.7
H14C C142 H14D 108.2
C142 C143 C144 111.1(5)
C142 C143 H14E 109.4
C144 C143 H14E 109.4
C142 C143 H14F 109.4
C144 C143 H14F 109.4
H14E C143 H14F 108.0
C143 C144 H14G 109.5
C143 C144 H14H 109.5
H14G C144 H14H 109.5
C143 C144 H14I 109.5
H14G C144 H14I 109.5
H14H C144 H14I 109.5
C212 C211 N3 114.4(5)
C212 C211 H21A 108.7
N3 C211 H21A 108.7
C212 C211 H21B 108.7
N3 C211 H21B 108.7
H21A C211 H21B 107.6
C213 C212 C211 112.6(6)
C213 C212 H21C 109.1
C211 C212 H21C 109.1
C213 C212 H21D 109.1
C211 C212 H21D 109.1
H21C C212 H21D 107.8
C212 C213 C214 112.4(7)
C212 C213 H21E 109.1
C214 C213 H21E 109.1
C212 C213 H21F 109.1
C214 C213 H21F 109.1
H21E C213 H21F 107.8
C213 C214 H21G 109.5
C213 C214 H21H 109.5
H21G C214 H21H 109.5
C213 C214 H21I 109.5
H21G C214 H21I 109.5
H21H C214 H21I 109.5
N3 C221 C222 116.0(5)
N3 C221 H22A 108.3
C222 C221 H22A 108.3
N3 C221 H22B 108.3
C222 C221 H22B 108.3
H22A C221 H22B 107.4
C223 C222 C221 112.1(6)
C223 C222 H22C 109.2
C221 C222 H22C 109.2
C223 C222 H22D 109.2
C221 C222 H22D 109.2
H22C C222 H22D 107.9
C222 C223 C224 113.4(7)
C222 C223 H22E 108.9
C224 C223 H22E 108.9
C222 C223 H22F 108.9
C224 C223 H22F 108.9
H22E C223 H22F 107.7
C223 C224 H22G 109.5
C223 C224 H22H 109.5
H22G C224 H22H 109.5
C223 C224 H22I 109.5
H22G C224 H22I 109.5
H22H C224 H22I 109.5
N3 C231 C232 114.2(4)
N3 C231 H23A 108.7
C232 C231 H23A 108.7
N3 C231 H23B 108.7
C232 C231 H23B 108.7
H23A C231 H23B 107.6
C233 C232 C231 112.6(5)
C233 C232 H23H 109.1
C231 C232 H23H 109.1
C233 C232 H23I 109.1
C231 C232 H23I 109.1
H23H C232 H23I 107.8
C232 C233 C234 115.2(6)
C232 C233 H23C 108.5
C234 C233 H23C 108.5
C232 C233 H23D 108.5
C234 C233 H23D 108.5
H23C C233 H23D 107.5
C233 C234 H23E 109.5
C233 C234 H23F 109.5
H23E C234 H23F 109.5
C233 C234 H23G 109.5
H23E C234 H23G 109.5
H23F C234 H23G 109.5
C242 C241 N3 116.3(6)
C242 C241 H24A 108.2
N3 C241 H24A 108.2
C242 C241 H24B 108.2
N3 C241 H24B 108.2
H24A C241 H24B 107.4
C241 C242 C243 99.7(7)
C244 C243 C242 104.0(9)
C244 C243 H24C 111.0
C242 C243 H24C 111.0
C244 C243 H24D 111.0
C242 C243 H24D 111.0
H24C C243 H24D 109.0
C243 C244 H24E 109.5
C243 C244 H24F 109.5
H24E C244 H24F 109.5
C243 C244 H24G 109.5
H24E C244 H24G 109.5
H24F C244 H24G 109.5

loop_
_geom_bond_atom_site_label_1
_geom_bond_atom_site_label_2
_geom_bond_distance
Mo1 N1 1.705(4)
Mo1 O14 1.895(3)
Mo1 O16 1.898(3)
Mo1 O13 1.928(3)
Mo1 O17 1.947(3)
Mo1 O1 2.203(3)
Mo1 Mo3 3.1674(10)
Mo1 Mo6 3.2035(7)
Mo1 Mo5 3.2152(7)
Mo2 O2 1.652(3)
Mo2 O10 1.875(3)
Mo2 O9 1.884(3)
Mo2 O12 1.891(3)
Mo2 O15 1.917(3)
Mo2 O1 2.323(3)
Mo3 O3 1.649(3)
Mo3 O16 1.886(3)
Mo3 O8 1.894(3)
Mo3 O18 1.912(3)
Mo3 O12 1.914(3)
Mo3 O1 2.277(2)
Mo4 O4 1.653(3)
Mo4 O13 1.869(3)
Mo4 O10 1.895(3)
Mo4 O11 1.908(3)
Mo4 O7 1.928(3)
Mo4 O1 2.301(2)
Mo5 O5 1.671(3)
Mo5 O15 1.882(3)
Mo5 O11 1.888(3)
Mo5 O8 1.896(3)
Mo5 O14 1.906(3)
Mo5 O1 2.313(2)
Mo6 O6 1.662(3)
Mo6 O17 1.860(3)
Mo6 O18 1.893(3)
Mo6 O7 1.900(3)
Mo6 O9 1.911(3)
Mo6 O1 2.287(2)
O19 C7 1.303(6)
O19 H19A 0.8200
O20 C7 1.159(6)
N1 C1 1.415(6)
N2 C131 1.484(5)
N2 C141 1.499(6)
N2 C111 1.502(5)
N2 C121 1.509(5)
N3 C221 1.480(7)
N3 C231 1.483(7)
N3 C241 1.516(9)
N3 C211 1.516(6)
C1 C6 1.360(6)
C1 C2 1.396(7)
C2 C3 1.323(7)
C2 H2A 0.9300
C3 C4 1.381(6)
C3 H3B 0.9300
C4 C5 1.383(7)
C4 C7 1.499(7)
C5 C6 1.337(7)
C5 H5B 0.9300
C6 H6B 0.9300
C111 C112 1.494(6)
C111 H11C 0.9700
C111 H11D 0.9700
C112 C113 1.510(6)
C112 H11A 0.9700
C112 H11B 0.9700
C113 C114 1.486(7)
C113 H11E 0.9700
C113 H11F 0.9700
C114 H11G 0.9600
C114 H11H 0.9600
C114 H11I 0.9600
C121 C122 1.485(7)
C121 H12A 0.9700
C121 H12I 0.9700
C122 C123 1.502(6)
C122 H12B 0.9700
C122 H12C 0.9700
C123 C124 1.495(8)
C123 H12D 0.9700
C123 H12E 0.9700
C124 H12F 0.9600
C124 H12G 0.9600
C124 H12H 0.9600
C131 C132 1.511(6)
C131 H13A 0.9700
C131 H13I 0.9700
C132 C133 1.483(6)
C132 H13B 0.9700
C132 H13C 0.9700
C133 C134 1.478(7)
C133 H13D 0.9700
C133 H13E 0.9700
C134 H13F 0.9600
C134 H13G 0.9600
C134 H13H 0.9600
C141 C142 1.478(7)
C141 H14A 0.9700
C141 H14B 0.9700
C142 C143 1.511(7)
C142 H14C 0.9700
C142 H14D 0.9700
C143 C144 1.518(7)
C143 H14E 0.9700
C143 H14F 0.9700
C144 H14G 0.9600
C144 H14H 0.9600
C144 H14I 0.9600
C211 C212 1.497(8)
C211 H21A 0.9700
C211 H21B 0.9700
C212 C213 1.478(8)
C212 H21C 0.9700
C212 H21D 0.9700
C213 C214 1.491(8)
C213 H21E 0.9700
C213 H21F 0.9700
C214 H21G 0.9600
C214 H21H 0.9600
C214 H21I 0.9600
C221 C222 1.489(9)
C221 H22A 0.9700
C221 H22B 0.9700
C222 C223 1.466(8)
C222 H22C 0.9700
C222 H22D 0.9700
C223 C224 1.486(11)
C223 H22E 0.9700
C223 H22F 0.9700
C224 H22G 0.9200
C224 H22H 0.9200
C224 H22I 0.9200
C231 C232 1.522(7)
C231 H23A 0.9700
C231 H23B 0.9700
C232 C233 1.463(7)
C232 H23H 0.9700
C232 H23I 0.9700
C233 C234 1.471(6)
C233 H23C 0.9700
C233 H23D 0.9700
C234 H23E 0.9600
C234 H23F 0.9600
C234 H23G 0.9600
C241 C242 1.515(10)
C241 H24A 0.9700
C241 H24B 0.9700
C242 C243 1.567(8)
C243 C244 1.476(6)
C243 H24C 0.9700
C243 H24D 0.9700
C244 H24E 0.9200
C244 H24F 0.9200
C244 H24G 0.9200

loop_
_geom_hbond_atom_site_label_D
_geom_hbond_atom_site_label_H
_geom_hbond_atom_site_label_A
_geom_hbond_distance_DH
_geom_hbond_distance_HA
_geom_hbond_distance_DA
_geom_hbond_angle_DHA
_geom_hbond_site_symmetry_A
O19 H19A O7 0.82 2.06 2.857(5) 165.6 3_766
